data_7244888
loop_
_publ_author_name
'Weirich, Luisa'
'Tusha, Gers'
'Engelage, Elric'
'Sch\"afer, Lars V.'
'Merten, Christian'

_publ_section_title
;
 VCD spectroscopy reveals conformational changes of chiral crown ethers
 upon complexation of potassium and ammonium cations
;
_journal_name_full 'Physical Chemistry Chemical Physics'
_journal_paper_doi 10.1039/D2CP01309F
_journal_year 2022
_chemical_absolute_configuration syn
_chemical_formula_sum 'C24 H32 K N O9'
_chemical_formula_weight 517.60
_space_group_crystal_system orthorhombic
_space_group_IT_number 19
_space_group_name_Hall 'P 2ac 2ab'
_space_group_name_H-M_alt 'P 21 21 21'
_atom_sites_solution_hydrogens geom
_atom_sites_solution_primary 'dual space'
_atom_sites_solution_secondary difmap
_audit_creation_method SHELXL-2018/3
_audit_update_record
;
2022-03-11 deposited with the CCDC.	2022-04-27 downloaded from the CCDC.
;
_cell_angle_alpha 90
_cell_angle_beta 90
_cell_angle_gamma 90
_cell_formula_units_Z 4
_cell_length_a 9.6493(4)
_cell_length_b 11.3747(5)
_cell_length_c 23.4471(9)
_cell_measurement_reflns_used 4539
_cell_measurement_temperature 293(2)
_cell_measurement_theta_max 66.5
_cell_measurement_theta_min 3.8
_cell_volume 2573.50(18)
_computing_cell_refinement 'CrysAlisPro 1.171.40.84a (Rigaku OD, 2020)'
_computing_data_collection 'CrysAlisPro 1.171.40.84a (Rigaku OD, 2020)'
_computing_data_reduction 'CrysAlisPro 1.171.40.84a (Rigaku OD, 2020)'
_computing_molecular_graphics
;
 Diamond 4 - Crystal and Molecular Structure Visualization
  Crystal Impact - Dr. H. Putz & Dr. K. Brandenburg GbR, 
  Kreuzherrenstr. 102, 53227 Bonn, Germany
  http://www.crystalimpact.com/diamond
 Mercury CSD 2.0 - New Features for the Visualization 
 and Investigation of Crystal Structures
  C. F. Macrae, I. J. Bruno, J. A. Chisholm, P. R. Edgington, P. McCabe,
  E. Pidcock, 
  L. Rodriguez-Monge, R. Taylor, J. van de Streek and P. A. Wood, 
  J. Appl. Cryst., 41, 466-470, 2008
;
_computing_publication_material 'WinGX L. J. Farrugia, J. Appl. Crystallogr., 1999, 32, 837-838.'
_computing_structure_refinement 'SHELXL-2018/3 (Sheldrick, 2018)'
_computing_structure_solution
;
 shelXT  G. M. Sheldrick, Acta Crystallogr., Sect. A: Found. Crystallogr.,
 2008, 64, 112-122.
 shelXle C. B. Huebschle, G. M. Sheldrick and B. Dittrich J. Appl. Cryst.
  (2011). 44, 1281-1284
;
_diffrn_ambient_environment air
_diffrn_ambient_temperature 292.8(4)
_diffrn_detector 'CCD plate'
_diffrn_detector_area_resol_mean 10.4409
_diffrn_detector_type Atlas
_diffrn_measured_fraction_theta_full 1.000
_diffrn_measured_fraction_theta_max 1.000
_diffrn_measurement_details
;
List of Runs (angles in degrees, time in seconds):

  # Type    Start    End  Width  t~exp~   \w     \q     \k     \f   Frames
#--------------------------------------------------------------------------
  1  \w    -93.00 -58.00   1.00    2.00    --  -41.22-158.00  94.00   35
  2  \w     21.00  95.00   1.00    2.00    --   41.22  37.00  90.00   74
  3  \w    -30.00  70.00   1.00    2.00    --   41.22 -57.00 -90.00  100
  4  \w     30.00 108.00   1.00   10.00    --  106.28 -94.00 -30.00   78
  5  \w     28.00  55.00   1.00   10.00    --  106.28-111.00  90.00   27
  6  \w     79.00 153.00   1.00   10.00    --  106.28  77.00-120.00   74
  7  \w     36.00  88.00   1.00   10.00    --  106.28 -45.00 150.00   52
  8  \w     65.00  93.00   1.00   10.00    --  106.28-111.00  90.00   28
  9  \w     30.00 157.00   1.00   10.00    --  106.28   0.00-120.00  127
;
_diffrn_measurement_device 'four-circle diffractometer'
_diffrn_measurement_device_type 'SuperNova, Single source at offset/far, Atlas'
_diffrn_measurement_method '\w scans'
_diffrn_orient_matrix_type 'CrysAlisPro convention (1999,Acta A55,543-557)'
_diffrn_orient_matrix_UB_11 -0.0555850000
_diffrn_orient_matrix_UB_12 -0.0847618000
_diffrn_orient_matrix_UB_13 -0.0458776000
_diffrn_orient_matrix_UB_21 0.1483734000
_diffrn_orient_matrix_UB_22 -0.0176264000
_diffrn_orient_matrix_UB_23 -0.0226815000
_diffrn_orient_matrix_UB_31 0.0199517000
_diffrn_orient_matrix_UB_32 -0.1041737000
_diffrn_orient_matrix_UB_33 0.0411667000
_diffrn_radiation_monochromator mirror
_diffrn_radiation_probe x-ray
_diffrn_radiation_type 'Cu K\a'
_diffrn_radiation_wavelength 1.54184
_diffrn_reflns_av_R_equivalents 0.0258
_diffrn_reflns_av_unetI/netI 0.0400
_diffrn_reflns_Laue_measured_fraction_full 1.000
_diffrn_reflns_Laue_measured_fraction_max 1.000
_diffrn_reflns_limit_h_max 11
_diffrn_reflns_limit_h_min -11
_diffrn_reflns_limit_k_max 9
_diffrn_reflns_limit_k_min -13
_diffrn_reflns_limit_l_max 27
_diffrn_reflns_limit_l_min -26
_diffrn_reflns_number 8501
_diffrn_reflns_point_group_measured_fraction_full 0.999
_diffrn_reflns_point_group_measured_fraction_max 0.999
_diffrn_reflns_theta_full 66.494
_diffrn_reflns_theta_max 66.494
_diffrn_reflns_theta_min 3.770
_diffrn_source 'micro-focus sealed X-ray tube'
_diffrn_source_type 'SuperNova (Cu) X-ray Source'
_exptl_absorpt_coefficient_mu 2.252
_exptl_absorpt_correction_T_max 1.000
_exptl_absorpt_correction_T_min 0.456
_exptl_absorpt_correction_type gaussian
_exptl_absorpt_process_details
;
CrysAlisPro 1.171.40.84a (Rigaku Oxford Diffraction, 2020)
Numerical absorption correction based on gaussian integration over
a multifaceted crystal model
Empirical absorption correction using spherical harmonics,
implemented in SCALE3 ABSPACK scaling algorithm.
;
_exptl_crystal_colour 'clear colourless'
_exptl_crystal_density_diffrn 1.333
_exptl_crystal_description plate
_exptl_crystal_F_000 1092
_exptl_crystal_size_max 0.296
_exptl_crystal_size_mid 0.221
_exptl_crystal_size_min 0.071
_refine_diff_density_max 0.225
_refine_diff_density_min -0.198
_refine_diff_density_rms 0.037
_refine_ls_abs_structure_details
;
 Flack x determined using 1412 quotients [(I+)-(I-)]/[(I+)+(I-)]
 (Parsons, Flack and Wagner, Acta Cryst. B69 (2013) 249-259).
;
_refine_ls_abs_structure_Flack 0.002(9)
_refine_ls_extinction_method none
_refine_ls_goodness_of_fit_ref 1.010
_refine_ls_hydrogen_treatment constr
_refine_ls_matrix_type full
_refine_ls_number_parameters 316
_refine_ls_number_reflns 4539
_refine_ls_number_restraints 0
_refine_ls_restrained_S_all 1.010
_refine_ls_R_factor_all 0.0486
_refine_ls_R_factor_gt 0.0397
_refine_ls_shift/su_max 0.000
_refine_ls_shift/su_mean 0.000
_refine_ls_structure_factor_coef Fsqd
_refine_ls_weighting_details 'w=1/[\s^2^(Fo^2^)+(0.0583P)^2^] where P=(Fo^2^+2Fc^2^)/3'
_refine_ls_weighting_scheme calc
_refine_ls_wR_factor_gt 0.0982
_refine_ls_wR_factor_ref 0.1046
_reflns_Friedel_coverage 0.751
_reflns_Friedel_fraction_full 0.998
_reflns_Friedel_fraction_max 0.998
_reflns_number_gt 3880
_reflns_number_total 4539
_reflns_threshold_expression 'I > 2\s(I)'
_cod_data_source_file d2cp01309f2.cif
_cod_data_source_block oc2m-lw-m-50-cu
_cod_depositor_comments
;
The following automatic conversions were performed:

data item '_atom_sites_solution_secondary' value 'diffmap' was
changed to 'difmap'.

Automatic conversion script
Id: cif_fix_values 7556 2019-12-06 15:28:31Z antanas 
;
_cod_database_code 7244888
_shelx_shelxl_version_number 2018/3
_shelx_space_group_comment
;
The symmetry employed for this shelxl refinement is uniquely defined
by the following loop, which should always be used as a source of
symmetry information in preference to the above space-group names.
They are only intended as comments.
;
_shelx_estimated_absorpt_t_min 0.555
_shelx_estimated_absorpt_t_max 0.856
_oxdiff_exptl_absorpt_empirical_full_min 0.722
_oxdiff_exptl_absorpt_empirical_full_max 1.915
_oxdiff_exptl_absorpt_empirical_details
;
Empirical correction (ABSPACK) includes:
- Absorption correction using spherical harmonics
- Frame scaling
;

loop_
_space_group_symop_operation_xyz
'x, y, z'
'-x+1/2, -y, z+1/2'
'-x, y+1/2, -z+1/2'
'x+1/2, -y+1/2, -z'

loop_
_atom_site_label
_atom_site_type_symbol
_atom_site_fract_x
_atom_site_fract_y
_atom_site_fract_z
_atom_site_U_iso_or_equiv
_atom_site_adp_type
_atom_site_occupancy
_atom_site_site_symmetry_order
_atom_site_calc_flag
_atom_site_refinement_flags_posn
_atom_site_refinement_flags_adp
_atom_site_refinement_flags_occupancy
_atom_site_disorder_assembly
_atom_site_disorder_group
K1 K 0.62957(9) 0.53281(7) 0.52512(3) 0.0578(2) Uani 1 1 d . . . . .
O1 O 0.5007(3) 0.5594(2) 0.63931(10) 0.0510(6) Uani 1 1 d . . . . .
O2 O 0.4207(3) 0.3808(3) 0.55594(13) 0.0721(8) Uani 1 1 d . . . . .
O3 O 0.4441(4) 0.4142(3) 0.44015(13) 0.0761(9) Uani 1 1 d . . . . .
O4 O 0.6485(3) 0.5689(3) 0.40424(12) 0.0728(8) Uani 1 1 d . . . . .
O5 O 0.7118(3) 0.7465(3) 0.48274(11) 0.0642(7) Uani 1 1 d . . . . .
O6 O 0.6950(3) 0.7148(2) 0.60111(10) 0.0522(6) Uani 1 1 d . . . . .
O7 O 0.9153(4) 0.4947(4) 0.52133(18) 0.1002(11) Uani 1 1 d . . . . .
O8 O 0.8313(4) 0.4482(3) 0.60267(16) 0.0846(9) Uani 1 1 d . . . . .
O9 O 1.0418(4) 0.5052(6) 0.5962(2) 0.140(2) Uani 1 1 d . . . . .
N1 N 0.9308(4) 0.4825(4) 0.5734(2) 0.0779(11) Uani 1 1 d . . . . .
C1 C 0.5436(4) 0.6082(3) 0.73880(15) 0.0483(8) Uani 1 1 d . . . . .
C2 C 0.4203(4) 0.6667(3) 0.75045(17) 0.0567(9) Uani 1 1 d . . . . .
H2 H 0.372103 0.702297 0.720761 0.068 Uiso 1 1 calc R U . . .
C3 C 0.3681(5) 0.6731(4) 0.80499(19) 0.0671(10) Uani 1 1 d . . . . .
H3 H 0.285832 0.713069 0.812069 0.080 Uiso 1 1 calc R U . . .
C4 C 0.4388(5) 0.6198(4) 0.84900(19) 0.0703(11) Uani 1 1 d . . . . .
H4 H 0.404079 0.623337 0.885963 0.084 Uiso 1 1 calc R U . . .
C5 C 0.5594(5) 0.5620(4) 0.83836(19) 0.0735(12) Uani 1 1 d . . . . .
H5 H 0.606818 0.526347 0.868235 0.088 Uiso 1 1 calc R U . . .
C6 C 0.6121(4) 0.5557(4) 0.78384(17) 0.0605(9) Uani 1 1 d . . . . .
H6 H 0.694627 0.515661 0.777287 0.073 Uiso 1 1 calc R U . . .
C7 C 0.6013(3) 0.6026(3) 0.67882(15) 0.0461(7) Uani 1 1 d . . . . .
H7 H 0.680887 0.548980 0.678705 0.055 Uiso 1 1 calc R U . . .
C8 C 0.6506(4) 0.7240(3) 0.65928(14) 0.0454(7) Uani 1 1 d . . . . .
H8 H 0.572895 0.779295 0.661464 0.055 Uiso 1 1 calc R U . . .
C9 C 0.7090(5) 0.8277(3) 0.57454(17) 0.0608(10) Uani 1 1 d . . . . .
H9A H 0.756157 0.881514 0.600086 0.073 Uiso 1 1 calc R U . . .
H9B H 0.618203 0.859715 0.565949 0.073 Uiso 1 1 calc R U . . .
C10 C 0.7897(5) 0.8136(4) 0.52142(19) 0.0713(11) Uani 1 1 d . . . . .
H10A H 0.809867 0.890125 0.505119 0.086 Uiso 1 1 calc R U . . .
H10B H 0.876822 0.774537 0.529532 0.086 Uiso 1 1 calc R U . . .
C11 C 0.7799(6) 0.7365(5) 0.4293(2) 0.0866(15) Uani 1 1 d . . . . .
H11A H 0.860776 0.686381 0.432899 0.104 Uiso 1 1 calc R U . . .
H11B H 0.810136 0.813400 0.416408 0.104 Uiso 1 1 calc R U . . .
C12 C 0.6820(7) 0.6857(5) 0.3882(2) 0.0878(16) Uani 1 1 d . . . . .
H12A H 0.598342 0.732937 0.386935 0.105 Uiso 1 1 calc R U . . .
H12B H 0.723016 0.685836 0.350380 0.105 Uiso 1 1 calc R U . . .
C13 C 0.5559(5) 0.5159(5) 0.36610(18) 0.0783(14) Uani 1 1 d . . . . .
H13A H 0.599035 0.507821 0.328940 0.094 Uiso 1 1 calc R U . . .
H13B H 0.473841 0.564473 0.361933 0.094 Uiso 1 1 calc R U . . .
C14 C 0.5169(6) 0.3987(5) 0.3884(2) 0.0848(15) Uani 1 1 d . . . . .
H14A H 0.458873 0.358056 0.360967 0.102 Uiso 1 1 calc R U . . .
H14B H 0.599348 0.351835 0.394881 0.102 Uiso 1 1 calc R U . . .
C15 C 0.3989(7) 0.3062(4) 0.4628(2) 0.0883(15) Uani 1 1 d . . . . .
H15A H 0.477750 0.254922 0.469084 0.106 Uiso 1 1 calc R U . . .
H15B H 0.336746 0.267952 0.436103 0.106 Uiso 1 1 calc R U . . .
C16 C 0.3265(6) 0.3273(5) 0.5172(2) 0.0854(15) Uani 1 1 d . . . . .
H16A H 0.247396 0.378400 0.511043 0.102 Uiso 1 1 calc R U . . .
H16B H 0.293235 0.253495 0.532787 0.102 Uiso 1 1 calc R U . . .
C17 C 0.3648(5) 0.3922(4) 0.61122(18) 0.0656(10) Uani 1 1 d . . . . .
H17A H 0.331828 0.316613 0.624684 0.079 Uiso 1 1 calc R U . . .
H17B H 0.287261 0.446535 0.610735 0.079 Uiso 1 1 calc R U . . .
C18 C 0.4751(5) 0.4369(3) 0.64942(17) 0.0604(10) Uani 1 1 d . . . . .
H18A H 0.447538 0.425633 0.688824 0.072 Uiso 1 1 calc R U . . .
H18B H 0.559686 0.392719 0.643016 0.072 Uiso 1 1 calc R U . . .
C19 C 0.7652(4) 0.7667(3) 0.69740(14) 0.0452(7) Uani 1 1 d . . . . .
C20 C 0.7513(4) 0.8691(3) 0.72866(15) 0.0533(8) Uani 1 1 d . . . . .
H20 H 0.672050 0.914837 0.724477 0.064 Uiso 1 1 calc R U . . .
C21 C 0.8548(5) 0.9045(4) 0.76634(17) 0.0664(11) Uani 1 1 d . . . . .
H21 H 0.844009 0.973342 0.787254 0.080 Uiso 1 1 calc R U . . .
C22 C 0.9722(5) 0.8386(4) 0.77274(18) 0.0653(10) Uani 1 1 d . . . . .
H22 H 1.040302 0.861428 0.798532 0.078 Uiso 1 1 calc R U . . .
C23 C 0.9889(4) 0.7377(4) 0.74060(17) 0.0618(10) Uani 1 1 d . . . . .
H23 H 1.069563 0.693639 0.744271 0.074 Uiso 1 1 calc R U . . .
C24 C 0.8872(4) 0.7018(3) 0.70313(16) 0.0534(8) Uani 1 1 d . . . . .
H24 H 0.899953 0.634068 0.681571 0.064 Uiso 1 1 calc R U . . .

loop_
_atom_site_aniso_label
_atom_site_aniso_U_11
_atom_site_aniso_U_22
_atom_site_aniso_U_33
_atom_site_aniso_U_23
_atom_site_aniso_U_13
_atom_site_aniso_U_12
K1 0.0617(4) 0.0559(4) 0.0558(4) 0.0003(3) -0.0015(4) -0.0055(4)
O1 0.0547(13) 0.0427(12) 0.0555(13) 0.0032(10) -0.0070(12) -0.0076(10)
O2 0.0774(19) 0.0751(19) 0.0638(17) -0.0122(14) -0.0019(15) -0.0293(15)
O3 0.102(2) 0.0636(17) 0.0630(17) -0.0145(13) 0.0054(16) -0.0053(15)
O4 0.0732(18) 0.089(2) 0.0557(15) -0.0060(14) -0.0070(15) 0.0025(16)
O5 0.0741(17) 0.0700(16) 0.0487(14) 0.0093(13) 0.0086(13) -0.0069(13)
O6 0.0672(15) 0.0431(12) 0.0463(13) 0.0034(10) -0.0004(12) -0.0086(11)
O7 0.094(2) 0.115(3) 0.092(3) 0.010(2) 0.002(2) 0.017(2)
O8 0.083(2) 0.079(2) 0.091(2) -0.0016(18) 0.002(2) 0.0201(17)
O9 0.079(2) 0.177(5) 0.164(5) 0.021(4) -0.045(3) 0.002(3)
N1 0.073(2) 0.069(2) 0.092(3) 0.000(2) -0.017(2) 0.0193(19)
C1 0.0469(18) 0.0455(17) 0.0526(19) 0.0030(15) -0.0015(16) -0.0059(14)
C2 0.0510(19) 0.056(2) 0.063(2) 0.0042(17) -0.0053(18) 0.0009(15)
C3 0.058(2) 0.067(2) 0.076(3) -0.007(2) 0.013(2) -0.006(2)
C4 0.079(3) 0.077(3) 0.055(2) -0.003(2) 0.006(2) -0.018(2)
C5 0.078(3) 0.086(3) 0.056(2) 0.014(2) -0.006(2) -0.008(2)
C6 0.054(2) 0.066(2) 0.062(2) 0.0142(17) -0.0035(19) 0.0011(17)
C7 0.0412(17) 0.0460(17) 0.0512(18) 0.0050(14) -0.0026(14) -0.0008(13)
C8 0.0465(17) 0.0430(16) 0.0468(17) 0.0041(13) -0.0002(15) -0.0012(13)
C9 0.079(3) 0.0449(19) 0.059(2) 0.0090(16) 0.000(2) -0.0159(18)
C10 0.078(3) 0.072(3) 0.064(2) 0.010(2) -0.002(2) -0.029(2)
C11 0.098(4) 0.101(4) 0.060(3) 0.005(3) 0.020(3) -0.021(3)
C12 0.111(4) 0.096(4) 0.056(2) 0.008(2) 0.011(3) -0.010(3)
C13 0.060(2) 0.123(4) 0.052(2) -0.007(3) 0.000(2) 0.008(3)
C14 0.082(3) 0.105(4) 0.067(3) -0.039(3) -0.003(3) 0.005(3)
C15 0.120(4) 0.071(3) 0.074(3) -0.016(2) -0.013(3) -0.020(3)
C16 0.099(4) 0.078(3) 0.079(3) -0.007(3) -0.013(3) -0.039(3)
C17 0.069(2) 0.062(2) 0.067(2) -0.0026(18) 0.005(2) -0.023(2)
C18 0.070(2) 0.049(2) 0.062(2) 0.0077(16) 0.002(2) -0.0141(17)
C19 0.0477(17) 0.0423(17) 0.0457(17) 0.0023(13) 0.0033(15) -0.0047(14)
C20 0.059(2) 0.0474(19) 0.0537(19) -0.0010(15) 0.0022(18) -0.0007(15)
C21 0.084(3) 0.061(2) 0.054(2) -0.0111(17) 0.003(2) -0.015(2)
C22 0.068(2) 0.073(2) 0.055(2) 0.004(2) -0.012(2) -0.018(2)
C23 0.0505(19) 0.069(2) 0.065(2) 0.0068(19) -0.0096(19) -0.0023(17)
C24 0.0523(19) 0.0515(18) 0.0565(19) -0.0011(15) -0.0019(17) -0.0006(16)

loop_
_atom_type_symbol
_atom_type_description
_atom_type_scat_dispersion_real
_atom_type_scat_dispersion_imag
_atom_type_scat_source
C C 0.0181 0.0091 'International Tables Vol C Tables 4.2.6.8 and 6.1.1.4'
H H 0.0000 0.0000 'International Tables Vol C Tables 4.2.6.8 and 6.1.1.4'
N N 0.0311 0.0180 'International Tables Vol C Tables 4.2.6.8 and 6.1.1.4'
O O 0.0492 0.0322 'International Tables Vol C Tables 4.2.6.8 and 6.1.1.4'
K K 0.3868 1.0657 'International Tables Vol C Tables 4.2.6.8 and 6.1.1.4'

loop_
_exptl_crystal_face_index_h
_exptl_crystal_face_index_k
_exptl_crystal_face_index_l
_exptl_crystal_face_perp_dist
1 2 2 0.1376
-1 -2 -2 0.1381
0 -1 1 0.0851
0 -1 -2 0.0702
0 1 2 0.1048
0 -1 2 0.0682
0 1 -2 0.0757
1 0 -2 0.1285
-1 0 2 0.1078
1 0 1 0.1358
-1 0 -1 0.1327
0 0 1 0.0343
0 0 -1 0.0368

loop_
_geom_angle_atom_site_label_1
_geom_angle_atom_site_label_2
_geom_angle_atom_site_label_3
_geom_angle
_geom_angle_site_symmetry_1
_geom_angle_site_symmetry_3
_geom_angle_publ_flag
O5 K1 O2 149.72(11) . . ?
O5 K1 O7 80.82(11) . . ?
O2 K1 O7 129.34(12) . . ?
O5 K1 O6 60.72(8) . . ?
O2 K1 O6 117.50(8) . . ?
O7 K1 O6 84.99(11) . . ?
O5 K1 O8 109.58(11) . . ?
O2 K1 O8 96.96(11) . . ?
O7 K1 O8 44.70(11) . . ?
O6 K1 O8 71.84(9) . . ?
O5 K1 O4 59.81(9) . . ?
O2 K1 O4 113.32(9) . . ?
O7 K1 O4 85.86(11) . . ?
O6 K1 O4 120.52(8) . . ?
O8 K1 O4 129.71(11) . . ?
O5 K1 O1 110.96(8) . . ?
O2 K1 O1 61.33(8) . . ?
O7 K1 O1 117.28(10) . . ?
O6 K1 O1 56.33(7) . . ?
O8 K1 O1 75.13(9) . . ?
O4 K1 O1 154.59(9) . . ?
O5 K1 O3 109.30(9) . . ?
O2 K1 O3 56.96(9) . . ?
O7 K1 O3 119.89(11) . . ?
O6 K1 O3 152.72(9) . . ?
O8 K1 O3 133.14(10) . . ?
O4 K1 O3 56.37(9) . . ?
O1 K1 O3 113.27(8) . . ?
O5 K1 N1 91.39(11) . . ?
O2 K1 N1 117.65(11) . . ?
O7 K1 N1 22.84(11) . . ?
O6 K1 N1 72.56(10) . . ?
O8 K1 N1 23.02(10) . . ?
O4 K1 N1 108.66(12) . . ?
O1 K1 N1 94.62(10) . . ?
O3 K1 N1 134.66(10) . . ?
O5 K1 C18 135.32(9) . . ?
O2 K1 C18 42.55(9) . . ?
O7 K1 C18 113.84(12) . . ?
O6 K1 C18 78.10(8) . . ?
O8 K1 C18 69.33(11) . . ?
O4 K1 C18 155.09(10) . . ?
O1 K1 C18 24.38(8) . . ?
O3 K1 C18 99.27(10) . . ?
N1 K1 C18 92.14(12) . . ?
O5 K1 C11 21.74(11) . . ?
O2 K1 C11 151.45(12) . . ?
O7 K1 C11 71.13(14) . . ?
O6 K1 C11 80.07(10) . . ?
O8 K1 C11 110.39(13) . . ?
O4 K1 C11 41.69(11) . . ?
O1 K1 C11 132.67(11) . . ?
O3 K1 C11 96.75(11) . . ?
N1 K1 C11 88.22(13) . . ?
C18 K1 C11 156.98(12) . . ?
C7 O1 C18 110.1(3) . . ?
C7 O1 K1 109.58(19) . . ?
C18 O1 K1 97.0(2) . . ?
C17 O2 C16 112.5(3) . . ?
C17 O2 K1 117.6(2) . . ?
C16 O2 K1 124.7(3) . . ?
C15 O3 C14 111.7(4) . . ?
C15 O3 K1 109.1(3) . . ?
C14 O3 K1 109.3(3) . . ?
C13 O4 C12 112.2(4) . . ?
C13 O4 K1 121.9(3) . . ?
C12 O4 K1 114.3(3) . . ?
C10 O5 C11 111.4(3) . . ?
C10 O5 K1 113.8(2) . . ?
C11 O5 K1 112.5(3) . . ?
C8 O6 C9 112.1(3) . . ?
C8 O6 K1 126.29(18) . . ?
C9 O6 K1 114.0(2) . . ?
N1 O7 K1 96.1(3) . . ?
N1 O8 K1 94.0(3) . . ?
O9 N1 O7 120.9(5) . . ?
O9 N1 O8 120.0(5) . . ?
O7 N1 O8 119.1(4) . . ?
O9 N1 K1 156.8(4) . . ?
O7 N1 K1 61.1(2) . . ?
O8 N1 K1 63.0(2) . . ?
C6 C1 C2 117.8(4) . . ?
C6 C1 C7 121.0(3) . . ?
C2 C1 C7 121.2(3) . . ?
C3 C2 C1 121.4(4) . . ?
C3 C2 H2 119.3 . . ?
C1 C2 H2 119.3 . . ?
C2 C3 C4 119.4(4) . . ?
C2 C3 H3 120.3 . . ?
C4 C3 H3 120.3 . . ?
C5 C4 C3 119.9(4) . . ?
C5 C4 H4 120.0 . . ?
C3 C4 H4 120.0 . . ?
C4 C5 C6 120.8(4) . . ?
C4 C5 H5 119.6 . . ?
C6 C5 H5 119.6 . . ?
C5 C6 C1 120.6(4) . . ?
C5 C6 H6 119.7 . . ?
C1 C6 H6 119.7 . . ?
O1 C7 C1 111.5(3) . . ?
O1 C7 C8 109.1(3) . . ?
C1 C7 C8 110.7(3) . . ?
O1 C7 H7 108.5 . . ?
C1 C7 H7 108.5 . . ?
C8 C7 H7 108.5 . . ?
O6 C8 C19 111.7(3) . . ?
O6 C8 C7 108.1(3) . . ?
C19 C8 C7 110.0(3) . . ?
O6 C8 H8 109.0 . . ?
C19 C8 H8 109.0 . . ?
C7 C8 H8 109.0 . . ?
O6 C9 C10 108.6(3) . . ?
O6 C9 H9A 110.0 . . ?
C10 C9 H9A 110.0 . . ?
O6 C9 H9B 110.0 . . ?
C10 C9 H9B 110.0 . . ?
H9A C9 H9B 108.3 . . ?
O5 C10 C9 108.7(3) . . ?
O5 C10 H10A 109.9 . . ?
C9 C10 H10A 109.9 . . ?
O5 C10 H10B 109.9 . . ?
C9 C10 H10B 109.9 . . ?
H10A C10 H10B 108.3 . . ?
O5 C11 C12 108.2(4) . . ?
O5 C11 K1 45.7(2) . . ?
C12 C11 K1 84.0(3) . . ?
O5 C11 H11A 110.0 . . ?
C12 C11 H11A 110.0 . . ?
K1 C11 H11A 83.7 . . ?
O5 C11 H11B 110.0 . . ?
C12 C11 H11B 110.0 . . ?
K1 C11 H11B 155.7 . . ?
H11A C11 H11B 108.4 . . ?
O4 C12 C11 109.9(4) . . ?
O4 C12 H12A 109.7 . . ?
C11 C12 H12A 109.7 . . ?
O4 C12 H12B 109.7 . . ?
C11 C12 H12B 109.7 . . ?
H12A C12 H12B 108.2 . . ?
O4 C13 C14 108.9(4) . . ?
O4 C13 H13A 109.9 . . ?
C14 C13 H13A 109.9 . . ?
O4 C13 H13B 109.9 . . ?
C14 C13 H13B 109.9 . . ?
H13A C13 H13B 108.3 . . ?
O3 C14 C13 108.5(4) . . ?
O3 C14 H14A 110.0 . . ?
C13 C14 H14A 110.0 . . ?
O3 C14 H14B 110.0 . . ?
C13 C14 H14B 110.0 . . ?
H14A C14 H14B 108.4 . . ?
O3 C15 C16 109.3(4) . . ?
O3 C15 H15A 109.8 . . ?
C16 C15 H15A 109.8 . . ?
O3 C15 H15B 109.8 . . ?
C16 C15 H15B 109.8 . . ?
H15A C15 H15B 108.3 . . ?
O2 C16 C15 108.6(4) . . ?
O2 C16 H16A 110.0 . . ?
C15 C16 H16A 110.0 . . ?
O2 C16 H16B 110.0 . . ?
C15 C16 H16B 110.0 . . ?
H16A C16 H16B 108.3 . . ?
O2 C17 C18 108.2(3) . . ?
O2 C17 H17A 110.1 . . ?
C18 C17 H17A 110.1 . . ?
O2 C17 H17B 110.1 . . ?
C18 C17 H17B 110.1 . . ?
H17A C17 H17B 108.4 . . ?
O1 C18 C17 110.9(3) . . ?
O1 C18 K1 58.61(17) . . ?
C17 C18 K1 84.7(2) . . ?
O1 C18 H18A 109.5 . . ?
C17 C18 H18A 109.5 . . ?
K1 C18 H18A 164.8 . . ?
O1 C18 H18B 109.5 . . ?
C17 C18 H18B 109.5 . . ?
K1 C18 H18B 70.7 . . ?
H18A C18 H18B 108.0 . . ?
C20 C19 C24 118.4(3) . . ?
C20 C19 C8 121.1(3) . . ?
C24 C19 C8 120.5(3) . . ?
C19 C20 C21 120.7(4) . . ?
C19 C20 H20 119.7 . . ?
C21 C20 H20 119.7 . . ?
C22 C21 C20 120.4(4) . . ?
C22 C21 H21 119.8 . . ?
C20 C21 H21 119.8 . . ?
C21 C22 C23 119.5(4) . . ?
C21 C22 H22 120.3 . . ?
C23 C22 H22 120.3 . . ?
C24 C23 C22 120.7(4) . . ?
C24 C23 H23 119.7 . . ?
C22 C23 H23 119.7 . . ?
C23 C24 C19 120.3(3) . . ?
C23 C24 H24 119.8 . . ?
C19 C24 H24 119.8 . . ?

loop_
_geom_bond_atom_site_label_1
_geom_bond_atom_site_label_2
_geom_bond_distance
_geom_bond_site_symmetry_2
_geom_bond_publ_flag
K1 O5 2.743(3) . ?
K1 O2 2.752(3) . ?
K1 O7 2.792(4) . ?
K1 O6 2.803(3) . ?
K1 O8 2.832(4) . ?
K1 O4 2.869(3) . ?
K1 O1 2.968(3) . ?
K1 O3 2.999(3) . ?
K1 N1 3.172(4) . ?
K1 C18 3.450(4) . ?
K1 C11 3.539(5) . ?
O1 C7 1.429(4) . ?
O1 C18 1.435(4) . ?
O2 C17 1.410(5) . ?
O2 C16 1.422(5) . ?
O3 C15 1.408(6) . ?
O3 C14 1.413(6) . ?
O4 C13 1.401(6) . ?
O4 C12 1.419(7) . ?
O5 C10 1.404(5) . ?
O5 C11 1.419(5) . ?
O6 C8 1.433(4) . ?
O6 C9 1.433(4) . ?
O7 N1 1.238(5) . ?
O8 N1 1.244(5) . ?
O9 N1 1.225(6) . ?
C1 C6 1.382(5) . ?
C1 C2 1.390(5) . ?
C1 C7 1.514(5) . ?
C2 C3 1.376(6) . ?
C2 H2 0.9300 . ?
C3 C4 1.378(7) . ?
C3 H3 0.9300 . ?
C4 C5 1.359(7) . ?
C4 H4 0.9300 . ?
C5 C6 1.378(6) . ?
C5 H5 0.9300 . ?
C6 H6 0.9300 . ?
C7 C8 1.532(4) . ?
C7 H7 0.9800 . ?
C8 C19 1.502(5) . ?
C8 H8 0.9800 . ?
C9 C10 1.478(6) . ?
C9 H9A 0.9700 . ?
C9 H9B 0.9700 . ?
C10 H10A 0.9700 . ?
C10 H10B 0.9700 . ?
C11 C12 1.469(8) . ?
C11 H11A 0.9700 . ?
C11 H11B 0.9700 . ?
C12 H12A 0.9700 . ?
C12 H12B 0.9700 . ?
C13 C14 1.481(8) . ?
C13 H13A 0.9700 . ?
C13 H13B 0.9700 . ?
C14 H14A 0.9700 . ?
C14 H14B 0.9700 . ?
C15 C16 1.474(7) . ?
C15 H15A 0.9700 . ?
C15 H15B 0.9700 . ?
C16 H16A 0.9700 . ?
C16 H16B 0.9700 . ?
C17 C18 1.481(6) . ?
C17 H17A 0.9700 . ?
C17 H17B 0.9700 . ?
C18 H18A 0.9700 . ?
C18 H18B 0.9700 . ?
C19 C20 1.383(5) . ?
C19 C24 1.396(5) . ?
C20 C21 1.393(6) . ?
C20 H20 0.9300 . ?
C21 C22 1.366(7) . ?
C21 H21 0.9300 . ?
C22 C23 1.382(6) . ?
C22 H22 0.9300 . ?
C23 C24 1.379(6) . ?
C23 H23 0.9300 . ?
C24 H24 0.9300 . ?

loop_
_exptl_oxdiff_crystal_face_indexfrac_h
_exptl_oxdiff_crystal_face_indexfrac_k
_exptl_oxdiff_crystal_face_indexfrac_l
_exptl_oxdiff_crystal_face_x
_exptl_oxdiff_crystal_face_y
_exptl_oxdiff_crystal_face_z
1.0027 2.0002 1.9965 -0.3169 0.0682 -0.1062
-1.0027 -2.0002 -1.9965 0.3169 -0.0682 0.1062
-0.0009 -0.9997 1.0030 0.0388 -0.0053 0.1454
-0.0013 -1.0006 -1.9989 0.1766 0.0628 0.0219
0.0013 1.0006 1.9989 -0.1766 -0.0628 -0.0219
-0.0008 -0.9994 2.0036 -0.0072 -0.0279 0.1866
0.0008 0.9994 -2.0036 0.0072 0.0279 -0.1866
1.0002 -0.0010 -2.0014 0.0363 0.1938 -0.0623
-1.0002 0.0010 2.0014 -0.0363 -0.1938 0.0623
1.0006 -0.0001 1.0005 -0.1015 0.1258 0.0612
-1.0006 0.0001 -1.0005 0.1015 -0.1258 -0.0612
0.0001 0.0003 1.0006 -0.0459 -0.0227 0.0412
-0.0001 -0.0003 -1.0006 0.0459 0.0227 -0.0412
